data_1514342
loop_
_publ_author_name
'Liu, Cui-Ping'
'Xu, Jin-Biao'
'Zhao, Jin-Xin'
'Xu, Cheng-Hui'
'Dong, Lei'
'Ding, Jian'
'Yue, Jian-Min'

_publ_section_title
;
 Diterpenoids from Croton laui and Their Cytotoxic and Antimicrobial
 Activities.
;
_journal_issue 4
_journal_name_full 'Journal of natural products'
_journal_page_first 1013
_journal_page_last 1020
_journal_paper_doi 10.1021/np500042c
_journal_volume 77
_journal_year 2014
_chemical_absolute_configuration ad
_chemical_formula_sum 'C20 H33 O4.5'
_chemical_formula_weight 345.46
_chemical_name_systematic
; 
 ? 
;
_space_group_crystal_system orthorhombic
_space_group_IT_number 19
_space_group_name_Hall 'P 2ac 2ab'
_space_group_name_H-M_alt 'P 21 21 21'
_symmetry_space_group_name_Hall 'P 2ac 2ab'
_symmetry_space_group_name_H-M 'P 21 21 21'
_atom_sites_solution_hydrogens mixed
_audit_creation_method SHELXL-2013
_cell_angle_alpha 90
_cell_angle_beta 90
_cell_angle_gamma 90
_cell_formula_units_Z 8
_cell_length_a 10.4173(2)
_cell_length_b 12.2196(2)
_cell_length_c 29.6743(6)
_cell_measurement_reflns_used 7539
_cell_measurement_temperature 140(2)
_cell_measurement_theta_max 68.65
_cell_measurement_theta_min 2.98
_cell_volume 3777.40(12)
_computing_cell_refinement 'Bruker SAINT'
_computing_data_collection 'Bruker APEX2'
_computing_data_reduction 'Bruker SAINT'
_computing_molecular_graphics 'Bruker SHELXTL'
_computing_publication_material 'Bruker SHELXTL'
_computing_structure_refinement 'SHELXL-2013 (Sheldrick, 2013)'
_computing_structure_solution 'SHELXS-97 (Sheldrick, 2008)'
_diffrn_ambient_temperature 140(2)
_diffrn_measured_fraction_theta_full 0.998
_diffrn_measured_fraction_theta_max 0.981
_diffrn_measurement_device_type 'Bruker APEX-II CCD'
_diffrn_measurement_method '\f and \w scans'
_diffrn_radiation_type CuK\a
_diffrn_radiation_wavelength 1.54178
_diffrn_reflns_av_R_equivalents 0.0415
_diffrn_reflns_av_unetI/netI 0.0383
_diffrn_reflns_Laue_measured_fraction_full 0.998
_diffrn_reflns_Laue_measured_fraction_max 0.981
_diffrn_reflns_limit_h_max 12
_diffrn_reflns_limit_h_min -8
_diffrn_reflns_limit_k_max 14
_diffrn_reflns_limit_k_min -14
_diffrn_reflns_limit_l_max 31
_diffrn_reflns_limit_l_min -35
_diffrn_reflns_number 23569
_diffrn_reflns_point_group_measured_fraction_full 0.979
_diffrn_reflns_point_group_measured_fraction_max 0.955
_diffrn_reflns_theta_full 67.679
_diffrn_reflns_theta_max 69.252
_diffrn_reflns_theta_min 2.978
_exptl_absorpt_coefficient_mu 0.675
_exptl_absorpt_correction_T_max 0.7532
_exptl_absorpt_correction_T_min 0.5669
_exptl_absorpt_correction_type multi-scan
_exptl_absorpt_process_details sadabs
_exptl_crystal_colour colourless
_exptl_crystal_density_diffrn 1.215
_exptl_crystal_description block
_exptl_crystal_F_000 1512
_exptl_crystal_size_max 0.320
_exptl_crystal_size_mid 0.260
_exptl_crystal_size_min 0.100
_refine_diff_density_max 0.421
_refine_diff_density_min -0.264
_refine_diff_density_rms 0.043
_refine_ls_abs_structure_details
; 
 Flack x determined using 2565 quotients [(I+)-(I-)]/[(I+)+(I-)] 
 (Parsons and Flack (2004), Acta Cryst. A60, s61). 
;
_refine_ls_abs_structure_Flack -0.06(7)
_refine_ls_extinction_method none
_refine_ls_goodness_of_fit_ref 1.040
_refine_ls_hydrogen_treatment mixed
_refine_ls_matrix_type full
_refine_ls_number_parameters 464
_refine_ls_number_reflns 6755
_refine_ls_number_restraints 0
_refine_ls_restrained_S_all 1.040
_refine_ls_R_factor_all 0.0421
_refine_ls_R_factor_gt 0.0395
_refine_ls_shift/su_max 0.005
_refine_ls_shift/su_mean 0.000
_refine_ls_structure_factor_coef Fsqd
_refine_ls_weighting_details 'w=1/[\s^2^(Fo^2^)+(0.0654P)^2^+0.6640P] where P=(Fo^2^+2Fc^2^)/3'
_refine_ls_weighting_scheme calc
_refine_ls_wR_factor_gt 0.1065
_refine_ls_wR_factor_ref 0.1087
_reflns_Friedel_coverage 0.729
_reflns_Friedel_fraction_full 0.953
_reflns_Friedel_fraction_max 0.921
_reflns_number_gt 6330
_reflns_number_total 6755
_reflns_threshold_expression 'I > 2\s(I)'
_cod_data_source_file np500042c_si_002.cif
_cod_data_source_block cu_dm13583_0m
_cod_depositor_comments 'Adding full bibliography for 1514342.cif.'
_cod_original_formula_sum 'C20 H33 O4.50'
_cod_database_code 1514342
_shelx_space_group_comment
; 
The symmetry employed for this shelxl refinement is uniquely defined 
by the following loop, which should always be used as a source of 
symmetry information in preference to the above space-group names. 
They are only intended as comments. 
;
_shelx_estimated_absorpt_t_min 0.813
_shelx_estimated_absorpt_t_max 0.936
_shelxl_version_number 2013-4

loop_
_space_group_symop_operation_xyz
'x, y, z'
'x+1/2, -y+1/2, -z'
'-x, y+1/2, -z+1/2'
'-x+1/2, -y, z+1/2'

loop_
_atom_site_label
_atom_site_type_symbol
_atom_site_fract_x
_atom_site_fract_y
_atom_site_fract_z
_atom_site_U_iso_or_equiv
_atom_site_adp_type
_atom_site_occupancy
_atom_site_site_symmetry_order
_atom_site_calc_flag
_atom_site_refinement_flags_posn
_atom_site_refinement_flags_adp
O1 O 1.08472(17) 1.12111(16) 0.24122(6) 0.0279(4) Uani 1 1 d . .
H1 H 1.0918 1.1416 0.2681 0.042 Uiso 1 1 calc R U
O2 O 0.77142(16) 1.03591(14) 0.20096(6) 0.0212(4) Uani 1 1 d . .
H2 H 0.7125 1.0731 0.1891 0.032 Uiso 1 1 calc R U
O3 O 0.85855(18) 0.68353(17) 0.17027(6) 0.0290(4) Uani 1 1 d . .
H3 H 0.7909 0.6488 0.1759 0.044 Uiso 1 1 calc R U
O4 O 0.9096(2) 0.38363(17) 0.10425(8) 0.0407(5) Uani 1 1 d . .
O1S O 0.3257(2) 0.22711(18) 0.22495(7) 0.0281(4) Uani 1 1 d . .
O1A O 0.61353(17) 0.62450(16) 0.19527(6) 0.0280(4) Uani 1 1 d . .
H1A H 0.6195 0.6704 0.2162 0.042 Uiso 1 1 calc R U
O2A O 0.33403(17) 0.45124(15) 0.21843(6) 0.0252(4) Uani 1 1 d . .
H2A H 0.3142 0.4787 0.2434 0.038 Uiso 1 1 calc R U
O3A O 0.52702(19) 0.14001(16) 0.17079(6) 0.0294(4) Uani 1 1 d . .
H3A H 0.4741 0.1699 0.1883 0.044 Uiso 1 1 calc R U
O4A O 0.5678(3) -0.16755(18) 0.11654(10) 0.0545(7) Uani 1 1 d . .
C1 C 1.0643(2) 0.8975(2) 0.19151(9) 0.0258(5) Uani 1 1 d . .
H1B H 1.0796 0.8176 0.1925 0.031 Uiso 1 1 calc R U
H1C H 1.1482 0.9344 0.1876 0.031 Uiso 1 1 calc R U
C2 C 1.0032(3) 0.9344(2) 0.23562(9) 0.0257(5) Uani 1 1 d . .
H2B H 0.9236 0.8919 0.2407 0.031 Uiso 1 1 calc R U
H2C H 1.0627 0.9180 0.2607 0.031 Uiso 1 1 calc R U
C3 C 0.9708(2) 1.0560(2) 0.23638(8) 0.0214(5) Uani 1 1 d . .
H3B H 0.9157 1.0697 0.2634 0.026 Uiso 1 1 calc R U
C4 C 0.8936(2) 1.09100(19) 0.19438(8) 0.0190(5) Uani 1 1 d . .
C5 C 0.9560(2) 1.05183(19) 0.14876(8) 0.0199(5) Uani 1 1 d . .
C6 C 0.8634(3) 1.0769(2) 0.10966(9) 0.0259(5) Uani 1 1 d . .
H6A H 0.7768 1.0497 0.1176 0.031 Uiso 1 1 calc R U
H6B H 0.8576 1.1572 0.1057 0.031 Uiso 1 1 calc R U
C7 C 0.9048(3) 1.0255(2) 0.06544(9) 0.0299(6) Uani 1 1 d . .
H7A H 0.9883 1.0568 0.0561 0.036 Uiso 1 1 calc R U
H7B H 0.8409 1.0431 0.0418 0.036 Uiso 1 1 calc R U
C8 C 0.9176(3) 0.9007(2) 0.06950(9) 0.0298(6) Uani 1 1 d . .
H8 H 0.8318 0.8727 0.0794 0.036 Uiso 1 1 calc R U
C9 C 1.0149(3) 0.8667(2) 0.10653(9) 0.0245(5) Uani 1 1 d . .
C10 C 0.9771(2) 0.92498(19) 0.15162(8) 0.0195(5) Uani 1 1 d . .
H10 H 0.8913 0.8941 0.1598 0.023 Uiso 1 1 calc R U
C11 C 1.0091(2) 0.7396(2) 0.11266(9) 0.0248(5) Uani 1 1 d . .
H11A H 1.0440 0.7063 0.0848 0.030 Uiso 1 1 calc R U
H11B H 1.0688 0.7204 0.1374 0.030 Uiso 1 1 calc R U
C12 C 0.8810(2) 0.6832(2) 0.12270(8) 0.0222(5) Uani 1 1 d . .
H12 H 0.8101 0.7235 0.1072 0.027 Uiso 1 1 calc R U
C13 C 0.8854(3) 0.5665(2) 0.10574(10) 0.0295(6) Uani 1 1 d . .
C14 C 0.8623(3) 0.5274(3) 0.06146(11) 0.0392(7) Uani 1 1 d . .
H14 H 0.8403 0.5704 0.0359 0.047 Uiso 1 1 calc R U
C15 C 0.8770(3) 0.4192(3) 0.06228(11) 0.0411(8) Uani 1 1 d . .
H15 H 0.8663 0.3728 0.0369 0.049 Uiso 1 1 calc R U
C16 C 0.9146(3) 0.4757(2) 0.13027(11) 0.0328(6) Uani 1 1 d . .
H16 H 0.9357 0.4763 0.1614 0.039 Uiso 1 1 calc R U
C17 C 0.9430(4) 0.8512(3) 0.02286(10) 0.0506(9) Uani 1 1 d . .
H17A H 0.8764 0.8757 0.0018 0.076 Uiso 1 1 calc R U
H17B H 0.9414 0.7712 0.0250 0.076 Uiso 1 1 calc R U
H17C H 1.0273 0.8751 0.0120 0.076 Uiso 1 1 calc R U
C18 C 0.8702(3) 1.2142(2) 0.19641(9) 0.0251(5) Uani 1 1 d . .
H18A H 0.8129 1.2358 0.1718 0.038 Uiso 1 1 calc R U
H18B H 0.9522 1.2529 0.1934 0.038 Uiso 1 1 calc R U
H18C H 0.8306 1.2330 0.2253 0.038 Uiso 1 1 calc R U
C19 C 1.0814(3) 1.1167(2) 0.14068(9) 0.0264(5) Uani 1 1 d . .
H19A H 1.1132 1.1018 0.1102 0.040 Uiso 1 1 calc R U
H19B H 1.1461 1.0941 0.1628 0.040 Uiso 1 1 calc R U
H19C H 1.0644 1.1952 0.1439 0.040 Uiso 1 1 calc R U
C20 C 1.1549(3) 0.8888(2) 0.09157(11) 0.0355(7) Uani 1 1 d . .
H20A H 1.1805 0.8344 0.0690 0.053 Uiso 1 1 calc R U
H20B H 1.2120 0.8837 0.1177 0.053 Uiso 1 1 calc R U
H20C H 1.1609 0.9623 0.0785 0.053 Uiso 1 1 calc R U
C1A C 0.6069(2) 0.3990(2) 0.14943(8) 0.0235(5) Uani 1 1 d . .
H1A1 H 0.6555 0.3310 0.1434 0.028 Uiso 1 1 calc R U
H1A2 H 0.6460 0.4587 0.1316 0.028 Uiso 1 1 calc R U
C2A C 0.6141(2) 0.4267(2) 0.19928(9) 0.0264(5) Uani 1 1 d . .
H2A1 H 0.7052 0.4353 0.2081 0.032 Uiso 1 1 calc R U
H2A2 H 0.5777 0.3654 0.2170 0.032 Uiso 1 1 calc R U
C3A C 0.5416(2) 0.5312(2) 0.21060(8) 0.0236(5) Uani 1 1 d . .
H3A1 H 0.5355 0.5361 0.2442 0.028 Uiso 1 1 calc R U
C4A C 0.4030(2) 0.53185(19) 0.19166(8) 0.0211(5) Uani 1 1 d . .
C5A C 0.3933(2) 0.4951(2) 0.14093(8) 0.0204(5) Uani 1 1 d . .
C6A C 0.2509(2) 0.4765(2) 0.12857(9) 0.0258(6) Uani 1 1 d . .
H6A1 H 0.2103 0.4301 0.1519 0.031 Uiso 1 1 calc R U
H6A2 H 0.2058 0.5478 0.1283 0.031 Uiso 1 1 calc R U
C7A C 0.2358(2) 0.4220(2) 0.08277(10) 0.0280(6) Uani 1 1 d . .
H7A1 H 0.2732 0.4697 0.0592 0.034 Uiso 1 1 calc R U
H7A2 H 0.1433 0.4127 0.0760 0.034 Uiso 1 1 calc R U
C8A C 0.3017(2) 0.3104(2) 0.08145(9) 0.0244(5) Uani 1 1 d . .
H8A H 0.2662 0.2670 0.1072 0.029 Uiso 1 1 calc R U
C9A C 0.4488(2) 0.3212(2) 0.08975(8) 0.0210(5) Uani 1 1 d . .
C10A C 0.4668(2) 0.3837(2) 0.13534(8) 0.0191(5) Uani 1 1 d . .
H10A H 0.4291 0.3343 0.1587 0.023 Uiso 1 1 calc R U
C11A C 0.5117(3) 0.2055(2) 0.09244(9) 0.0235(5) Uani 1 1 d . .
H11C H 0.5012 0.1709 0.0625 0.028 Uiso 1 1 calc R U
H11D H 0.6050 0.2167 0.0970 0.028 Uiso 1 1 calc R U
C12A C 0.4676(2) 0.1220(2) 0.12762(9) 0.0252(5) Uani 1 1 d . .
H12A H 0.3723 0.1274 0.1311 0.030 Uiso 1 1 calc R U
C13A C 0.5021(3) 0.0065(2) 0.11355(10) 0.0287(6) Uani 1 1 d . .
C14A C 0.5004(4) -0.0403(3) 0.06946(12) 0.0447(8) Uani 1 1 d . .
H14A H 0.4753 -0.0052 0.0423 0.054 Uiso 1 1 calc R U
C15A C 0.5411(4) -0.1433(3) 0.07406(13) 0.0480(8) Uani 1 1 d . .
H15A H 0.5499 -0.1933 0.0497 0.058 Uiso 1 1 calc R U
C16A C 0.5425(3) -0.0753(2) 0.14060(12) 0.0406(7) Uani 1 1 d . .
H16A H 0.5521 -0.0693 0.1723 0.049 Uiso 1 1 calc R U
C17A C 0.2652(3) 0.2492(3) 0.03824(10) 0.0352(7) Uani 1 1 d . .
H17D H 0.1715 0.2457 0.0357 0.053 Uiso 1 1 calc R U
H17E H 0.3003 0.1749 0.0393 0.053 Uiso 1 1 calc R U
H17F H 0.3005 0.2880 0.0121 0.053 Uiso 1 1 calc R U
C18A C 0.3442(3) 0.6443(2) 0.20016(9) 0.0270(6) Uani 1 1 d . .
H18D H 0.2554 0.6451 0.1892 0.040 Uiso 1 1 calc R U
H18E H 0.3941 0.7001 0.1842 0.040 Uiso 1 1 calc R U
H18F H 0.3453 0.6599 0.2326 0.040 Uiso 1 1 calc R U
C19A C 0.4473(3) 0.5869(2) 0.11083(9) 0.0264(6) Uani 1 1 d . .
H19D H 0.4485 0.5623 0.0794 0.040 Uiso 1 1 calc R U
H19E H 0.5348 0.6048 0.1204 0.040 Uiso 1 1 calc R U
H19F H 0.3929 0.6520 0.1135 0.040 Uiso 1 1 calc R U
C20A C 0.5159(3) 0.3760(2) 0.04932(9) 0.0265(5) Uani 1 1 d . .
H20D H 0.5256 0.3226 0.0249 0.040 Uiso 1 1 calc R U
H20E H 0.6007 0.4024 0.0586 0.040 Uiso 1 1 calc R U
H20F H 0.4640 0.4378 0.0388 0.040 Uiso 1 1 calc R U
H1S H 0.326(4) 0.288(4) 0.2230(13) 0.041(11) Uiso 1 1 d . .
H2S H 0.253(5) 0.203(4) 0.2228(16) 0.070(15) Uiso 1 1 d . .

loop_
_atom_site_aniso_label
_atom_site_aniso_U_11
_atom_site_aniso_U_22
_atom_site_aniso_U_33
_atom_site_aniso_U_23
_atom_site_aniso_U_13
_atom_site_aniso_U_12
O1 0.0256(9) 0.0319(10) 0.0263(9) -0.0041(8) -0.0014(8) -0.0073(8)
O2 0.0174(8) 0.0202(8) 0.0259(9) 0.0016(7) 0.0004(7) -0.0005(7)
O3 0.0261(9) 0.0372(11) 0.0238(9) -0.0002(8) 0.0040(7) -0.0065(8)
O4 0.0386(11) 0.0274(10) 0.0560(13) -0.0048(10) 0.0077(10) -0.0011(9)
O1S 0.0299(11) 0.0208(10) 0.0335(11) 0.0056(8) 0.0042(8) -0.0002(8)
O1A 0.0279(9) 0.0270(9) 0.0290(9) -0.0046(8) 0.0026(8) -0.0089(8)
O2A 0.0287(9) 0.0207(9) 0.0261(9) -0.0007(7) 0.0085(8) -0.0038(7)
O3A 0.0314(9) 0.0305(10) 0.0263(9) 0.0006(8) -0.0019(8) 0.0066(8)
O4A 0.0598(15) 0.0225(11) 0.0812(19) -0.0019(12) -0.0206(14) -0.0044(10)
C1 0.0245(12) 0.0195(12) 0.0334(14) -0.0014(11) -0.0018(11) 0.0056(10)
C2 0.0287(13) 0.0228(13) 0.0256(13) 0.0035(10) -0.0044(11) 0.0033(10)
C3 0.0218(11) 0.0206(12) 0.0218(12) -0.0011(10) -0.0006(10) -0.0018(10)
C4 0.0182(11) 0.0149(11) 0.0240(12) 0.0007(10) 0.0001(9) -0.0013(9)
C5 0.0218(11) 0.0151(11) 0.0229(12) -0.0004(9) 0.0016(10) -0.0014(9)
C6 0.0326(14) 0.0204(12) 0.0247(13) 0.0063(10) -0.0019(11) -0.0008(11)
C7 0.0436(16) 0.0230(13) 0.0232(13) 0.0050(11) 0.0006(12) -0.0054(12)
C8 0.0446(16) 0.0217(13) 0.0230(13) 0.0019(11) 0.0022(12) -0.0064(12)
C9 0.0264(12) 0.0185(12) 0.0285(13) -0.0033(10) 0.0084(10) -0.0035(10)
C10 0.0196(11) 0.0148(11) 0.0240(12) 0.0012(9) 0.0027(9) -0.0013(9)
C11 0.0238(13) 0.0192(12) 0.0313(14) -0.0033(11) 0.0062(11) -0.0003(10)
C12 0.0229(12) 0.0211(12) 0.0227(12) 0.0018(10) 0.0023(10) -0.0002(10)
C13 0.0250(13) 0.0282(14) 0.0352(14) -0.0034(12) 0.0050(11) -0.0078(11)
C14 0.0387(16) 0.0388(17) 0.0403(17) -0.0048(14) -0.0007(13) -0.0018(13)
C15 0.0362(16) 0.0389(17) 0.0482(18) -0.0225(15) 0.0061(14) -0.0109(13)
C16 0.0317(14) 0.0233(13) 0.0434(16) -0.0022(12) 0.0035(13) 0.0001(11)
C17 0.094(3) 0.0309(16) 0.0271(15) -0.0030(14) 0.0024(17) -0.0031(17)
C18 0.0276(13) 0.0171(12) 0.0305(13) -0.0010(11) 0.0018(11) 0.0016(9)
C19 0.0266(12) 0.0206(12) 0.0320(13) -0.0014(11) 0.0077(11) -0.0057(10)
C20 0.0364(15) 0.0256(14) 0.0444(17) -0.0073(13) 0.0191(13) -0.0078(12)
C1A 0.0178(11) 0.0234(12) 0.0292(13) -0.0032(11) -0.0019(10) 0.0033(10)
C2A 0.0234(12) 0.0248(13) 0.0310(13) -0.0019(11) -0.0066(11) 0.0004(10)
C3A 0.0251(12) 0.0228(12) 0.0228(12) -0.0005(10) -0.0019(10) -0.0046(10)
C4A 0.0210(11) 0.0170(11) 0.0254(12) 0.0005(10) 0.0041(10) -0.0018(9)
C5A 0.0191(11) 0.0186(11) 0.0237(12) -0.0010(10) -0.0006(9) 0.0011(9)
C6A 0.0185(12) 0.0259(13) 0.0330(14) -0.0019(11) -0.0020(10) 0.0036(10)
C7A 0.0209(12) 0.0307(14) 0.0324(14) -0.0023(12) -0.0056(11) -0.0007(11)
C8A 0.0223(13) 0.0259(13) 0.0250(13) -0.0007(11) -0.0026(10) -0.0032(10)
C9A 0.0214(12) 0.0198(12) 0.0219(12) -0.0011(10) -0.0001(9) -0.0015(9)
C10A 0.0167(11) 0.0190(12) 0.0215(11) -0.0003(10) -0.0003(9) 0.0015(9)
C11A 0.0240(12) 0.0220(13) 0.0244(12) -0.0048(10) 0.0006(10) 0.0002(10)
C12A 0.0216(12) 0.0254(13) 0.0287(13) 0.0007(11) -0.0032(10) -0.0005(10)
C13A 0.0224(13) 0.0230(13) 0.0408(15) -0.0016(12) -0.0029(11) -0.0052(10)
C14A 0.059(2) 0.0296(15) 0.0450(18) -0.0038(14) -0.0047(16) 0.0050(15)
C15A 0.062(2) 0.0271(15) 0.055(2) -0.0115(15) -0.0002(17) 0.0042(15)
C16A 0.0492(17) 0.0181(13) 0.0545(19) 0.0019(13) -0.0147(15) -0.0064(12)
C17A 0.0379(16) 0.0350(16) 0.0325(15) -0.0066(13) -0.0093(13) -0.0039(12)
C18A 0.0290(13) 0.0199(12) 0.0320(14) -0.0025(11) 0.0067(11) 0.0004(10)
C19A 0.0300(13) 0.0224(12) 0.0267(13) 0.0033(11) 0.0004(11) 0.0021(10)
C20A 0.0287(13) 0.0274(13) 0.0232(12) 0.0003(11) 0.0048(10) -0.0017(11)

loop_
_atom_type_symbol
_atom_type_description
_atom_type_scat_dispersion_real
_atom_type_scat_dispersion_imag
_atom_type_scat_source
C C 0.0181 0.0091 'International Tables Vol C Tables 4.2.6.8 and 6.1.1.4'
H H 0.0000 0.0000 'International Tables Vol C Tables 4.2.6.8 and 6.1.1.4'
O O 0.0492 0.0322 'International Tables Vol C Tables 4.2.6.8 and 6.1.1.4'

loop_
_geom_angle_atom_site_label_1
_geom_angle_atom_site_label_2
_geom_angle_atom_site_label_3
_geom_angle
C3 O1 H1 109.5
C4 O2 H2 109.5
C12 O3 H3 109.5
C15 O4 C16 105.3(2)
H1S O1S H2S 111(5)
C3A O1A H1A 109.5
C4A O2A H2A 109.5
C12A O3A H3A 109.5
C15A O4A C16A 105.9(3)
C2 C1 C10 110.6(2)
C2 C1 H1B 109.5
C10 C1 H1B 109.5
C2 C1 H1C 109.5
C10 C1 H1C 109.5
H1B C1 H1C 108.1
C3 C2 C1 113.2(2)
C3 C2 H2B 108.9
C1 C2 H2B 108.9
C3 C2 H2C 108.9
C1 C2 H2C 108.9
H2B C2 H2C 107.8
O1 C3 C2 111.0(2)
O1 C3 C4 110.98(19)
C2 C3 C4 111.9(2)
O1 C3 H3B 107.6
C2 C3 H3B 107.6
C4 C3 H3B 107.6
O2 C4 C18 108.18(19)
O2 C4 C3 102.69(18)
C18 C4 C3 108.9(2)
O2 C4 C5 109.64(18)
C18 C4 C5 113.5(2)
C3 C4 C5 113.21(18)
C6 C5 C19 108.1(2)
C6 C5 C10 109.0(2)
C19 C5 C10 113.4(2)
C6 C5 C4 109.17(19)
C19 C5 C4 109.03(19)
C10 C5 C4 108.15(19)
C7 C6 C5 113.0(2)
C7 C6 H6A 109.0
C5 C6 H6A 109.0
C7 C6 H6B 109.0
C5 C6 H6B 109.0
H6A C6 H6B 107.8
C6 C7 C8 111.6(2)
C6 C7 H7A 109.3
C8 C7 H7A 109.3
C6 C7 H7B 109.3
C8 C7 H7B 109.3
H7A C7 H7B 108.0
C17 C8 C7 109.6(2)
C17 C8 C9 114.9(3)
C7 C8 C9 112.2(2)
C17 C8 H8 106.5
C7 C8 H8 106.5
C9 C8 H8 106.5
C20 C9 C8 111.5(2)
C20 C9 C11 104.1(2)
C8 C9 C11 108.8(2)
C20 C9 C10 113.7(2)
C8 C9 C10 108.6(2)
C11 C9 C10 110.0(2)
C1 C10 C9 114.3(2)
C1 C10 C5 110.0(2)
C9 C10 C5 116.0(2)
C1 C10 H10 105.1
C9 C10 H10 105.1
C5 C10 H10 105.1
C12 C11 C9 120.2(2)
C12 C11 H11A 107.3
C9 C11 H11A 107.3
C12 C11 H11B 107.3
C9 C11 H11B 107.3
H11A C11 H11B 106.9
O3 C12 C13 109.6(2)
O3 C12 C11 109.5(2)
C13 C12 C11 109.5(2)
O3 C12 H12 109.4
C13 C12 H12 109.4
C11 C12 H12 109.4
C16 C13 C14 104.9(3)
C16 C13 C12 126.7(3)
C14 C13 C12 128.4(3)
C15 C14 C13 107.4(3)
C15 C14 H14 126.3
C13 C14 H14 126.3
C14 C15 O4 111.2(3)
C14 C15 H15 124.4
O4 C15 H15 124.4
C13 C16 O4 111.1(3)
C13 C16 H16 124.4
O4 C16 H16 124.4
C8 C17 H17A 109.5
C8 C17 H17B 109.5
H17A C17 H17B 109.5
C8 C17 H17C 109.5
H17A C17 H17C 109.5
H17B C17 H17C 109.5
C4 C18 H18A 109.5
C4 C18 H18B 109.5
H18A C18 H18B 109.5
C4 C18 H18C 109.5
H18A C18 H18C 109.5
H18B C18 H18C 109.5
C5 C19 H19A 109.5
C5 C19 H19B 109.5
H19A C19 H19B 109.5
C5 C19 H19C 109.5
H19A C19 H19C 109.5
H19B C19 H19C 109.5
C9 C20 H20A 109.5
C9 C20 H20B 109.5
H20A C20 H20B 109.5
C9 C20 H20C 109.5
H20A C20 H20C 109.5
H20B C20 H20C 109.5
C2A C1A C10A 109.9(2)
C2A C1A H1A1 109.7
C10A C1A H1A1 109.7
C2A C1A H1A2 109.7
C10A C1A H1A2 109.7
H1A1 C1A H1A2 108.2
C1A C2A C3A 112.2(2)
C1A C2A H2A1 109.2
C3A C2A H2A1 109.2
C1A C2A H2A2 109.2
C3A C2A H2A2 109.2
H2A1 C2A H2A2 107.9
O1A C3A C2A 109.7(2)
O1A C3A C4A 111.5(2)
C2A C3A C4A 112.7(2)
O1A C3A H3A1 107.5
C2A C3A H3A1 107.5
C4A C3A H3A1 107.5
O2A C4A C18A 108.72(19)
O2A C4A C3A 105.01(19)
C18A C4A C3A 108.6(2)
O2A C4A C5A 107.29(19)
C18A C4A C5A 112.9(2)
C3A C4A C5A 113.9(2)
C19A C5A C6A 108.7(2)
C19A C5A C10A 113.1(2)
C6A C5A C10A 108.4(2)
C19A C5A C4A 108.9(2)
C6A C5A C4A 109.3(2)
C10A C5A C4A 108.47(19)
C7A C6A C5A 112.1(2)
C7A C6A H6A1 109.2
C5A C6A H6A1 109.2
C7A C6A H6A2 109.2
C5A C6A H6A2 109.2
H6A1 C6A H6A2 107.9
C6A C7A C8A 111.5(2)
C6A C7A H7A1 109.3
C8A C7A H7A1 109.3
C6A C7A H7A2 109.3
C8A C7A H7A2 109.3
H7A1 C7A H7A2 108.0
C7A C8A C17A 110.2(2)
C7A C8A C9A 111.3(2)
C17A C8A C9A 114.7(2)
C7A C8A H8A 106.7
C17A C8A H8A 106.7
C9A C8A H8A 106.7
C20A C9A C8A 111.1(2)
C20A C9A C11A 104.0(2)
C8A C9A C11A 110.2(2)
C20A C9A C10A 114.0(2)
C8A C9A C10A 107.23(19)
C11A C9A C10A 110.3(2)
C1A C10A C9A 114.24(19)
C1A C10A C5A 109.29(19)
C9A C10A C5A 117.12(19)
C1A C10A H10A 105.0
C9A C10A H10A 105.0
C5A C10A H10A 105.0
C12A C11A C9A 120.8(2)
C12A C11A H11C 107.1
C9A C11A H11C 107.1
C12A C11A H11D 107.1
C9A C11A H11D 107.1
H11C C11A H11D 106.8
O3A C12A C13A 106.6(2)
O3A C12A C11A 112.1(2)
C13A C12A C11A 111.2(2)
O3A C12A H12A 109.0
C13A C12A H12A 109.0
C11A C12A H12A 109.0
C16A C13A C14A 104.6(3)
C16A C13A C12A 126.9(3)
C14A C13A C12A 128.5(3)
C15A C14A C13A 106.3(3)
C15A C14A H14A 126.9
C13A C14A H14A 126.9
O4A C15A C14A 112.0(3)
O4A C15A H15A 124.0
C14A C15A H15A 124.0
C13A C16A O4A 111.2(3)
C13A C16A H16A 124.4
O4A C16A H16A 124.4
C8A C17A H17D 109.5
C8A C17A H17E 109.5
H17D C17A H17E 109.5
C8A C17A H17F 109.5
H17D C17A H17F 109.5
H17E C17A H17F 109.5
C4A C18A H18D 109.5
C4A C18A H18E 109.5
H18D C18A H18E 109.5
C4A C18A H18F 109.5
H18D C18A H18F 109.5
H18E C18A H18F 109.5
C5A C19A H19D 109.5
C5A C19A H19E 109.5
H19D C19A H19E 109.5
C5A C19A H19F 109.5
H19D C19A H19F 109.5
H19E C19A H19F 109.5
C9A C20A H20D 109.5
C9A C20A H20E 109.5
H20D C20A H20E 109.5
C9A C20A H20F 109.5
H20D C20A H20F 109.5
H20E C20A H20F 109.5

loop_
_geom_bond_atom_site_label_1
_geom_bond_atom_site_label_2
_geom_bond_distance
O1 C3 1.436(3)
O1 H1 0.8400
O2 C4 1.453(3)
O2 H2 0.8400
O3 C12 1.431(3)
O3 H3 0.8400
O4 C15 1.362(4)
O4 C16 1.366(4)
O1S H1S 0.75(4)
O1S H2S 0.81(5)
O1A C3A 1.438(3)
O1A H1A 0.8400
O2A C4A 1.455(3)
O2A H2A 0.8400
O3A C12A 1.440(3)
O3A H3A 0.8400
O4A C15A 1.324(5)
O4A C16A 1.360(4)
C1 C2 1.524(4)
C1 C10 1.529(3)
C1 H1B 0.9900
C1 H1C 0.9900
C2 C3 1.523(3)
C2 H2B 0.9900
C2 H2C 0.9900
C3 C4 1.544(3)
C3 H3B 1.0000
C4 C18 1.526(3)
C4 C5 1.576(3)
C5 C6 1.540(3)
C5 C19 1.547(3)
C5 C10 1.568(3)
C6 C7 1.518(4)
C6 H6A 0.9900
C6 H6B 0.9900
C7 C8 1.535(3)
C7 H7A 0.9900
C7 H7B 0.9900
C8 C17 1.533(4)
C8 C9 1.552(4)
C8 H8 1.0000
C9 C20 1.548(4)
C9 C11 1.564(3)
C9 C10 1.566(3)
C10 H10 1.0000
C11 C12 1.531(3)
C11 H11A 0.9900
C11 H11B 0.9900
C12 C13 1.513(4)
C12 H12 1.0000
C13 C16 1.362(4)
C13 C14 1.419(4)
C14 C15 1.331(5)
C14 H14 0.9500
C15 H15 0.9500
C16 H16 0.9500
C17 H17A 0.9800
C17 H17B 0.9800
C17 H17C 0.9800
C18 H18A 0.9800
C18 H18B 0.9800
C18 H18C 0.9800
C19 H19A 0.9800
C19 H19B 0.9800
C19 H19C 0.9800
C20 H20A 0.9800
C20 H20B 0.9800
C20 H20C 0.9800
C1A C2A 1.519(4)
C1A C10A 1.529(3)
C1A H1A1 0.9900
C1A H1A2 0.9900
C2A C3A 1.521(4)
C2A H2A1 0.9900
C2A H2A2 0.9900
C3A C4A 1.549(3)
C3A H3A1 1.0000
C4A C18A 1.525(3)
C4A C5A 1.574(3)
C5A C19A 1.540(3)
C5A C6A 1.545(3)
C5A C10A 1.570(3)
C6A C7A 1.522(4)
C6A H6A1 0.9900
C6A H6A2 0.9900
C7A C8A 1.526(4)
C7A H7A1 0.9900
C7A H7A2 0.9900
C8A C17A 1.532(4)
C8A C9A 1.557(3)
C8A H8A 1.0000
C9A C20A 1.541(3)
C9A C11A 1.561(3)
C9A C10A 1.565(3)
C10A H10A 1.0000
C11A C12A 1.530(4)
C11A H11C 0.9900
C11A H11D 0.9900
C12A C13A 1.515(4)
C12A H12A 1.0000
C13A C16A 1.350(4)
C13A C14A 1.428(5)
C14A C15A 1.336(5)
C14A H14A 0.9500
C15A H15A 0.9500
C16A H16A 0.9500
C17A H17D 0.9800
C17A H17E 0.9800
C17A H17F 0.9800
C18A H18D 0.9800
C18A H18E 0.9800
C18A H18F 0.9800
C19A H19D 0.9800
C19A H19E 0.9800
C19A H19F 0.9800
C20A H20D 0.9800
C20A H20E 0.9800
C20A H20F 0.9800

loop_
_geom_hbond_atom_site_label_D
_geom_hbond_atom_site_label_H
_geom_hbond_atom_site_label_A
_geom_hbond_distance_DH
_geom_hbond_distance_HA
_geom_hbond_distance_DA
_geom_hbond_angle_DHA
_geom_hbond_site_symmetry_A
O1 H1 O3 0.84 1.97 2.798(3) 169.7 3_755
O2 H2 O3A 0.84 2.17 2.984(2) 163.7 1_565
O3 H3 O1A 0.84 1.96 2.754(3) 158.0 .
O1A H1A O1S 0.84 1.96 2.753(3) 156.4 3_655
O2A H2A O2 0.84 2.00 2.828(2) 167.8 3_645
O3A H3A O1S 0.84 2.02 2.848(3) 170.7 .
O1S H1S O2A 0.75(4) 2.00(4) 2.747(3) 177(4) .
O1S H2S O1 0.81(5) 2.09(5) 2.866(3) 159(5) 1_445

loop_
_geom_torsion_atom_site_label_1
_geom_torsion_atom_site_label_2
_geom_torsion_atom_site_label_3
_geom_torsion_atom_site_label_4
_geom_torsion
C10 C1 C2 C3 -56.7(3)
C1 C2 C3 O1 -74.0(3)
C1 C2 C3 C4 50.7(3)
O1 C3 C4 O2 -167.27(18)
C2 C3 C4 O2 68.1(2)
O1 C3 C4 C18 -52.7(3)
C2 C3 C4 C18 -177.4(2)
O1 C3 C4 C5 74.6(2)
C2 C3 C4 C5 -50.1(3)
O2 C4 C5 C6 58.4(2)
C18 C4 C5 C6 -62.7(3)
C3 C4 C5 C6 172.4(2)
O2 C4 C5 C19 176.31(19)
C18 C4 C5 C19 55.2(3)
C3 C4 C5 C19 -69.7(2)
O2 C4 C5 C10 -60.0(2)
C18 C4 C5 C10 178.9(2)
C3 C4 C5 C10 54.0(2)
C19 C5 C6 C7 71.1(3)
C10 C5 C6 C7 -52.5(3)
C4 C5 C6 C7 -170.4(2)
C5 C6 C7 C8 57.9(3)
C6 C7 C8 C17 173.0(3)
C6 C7 C8 C9 -58.1(3)
C17 C8 C9 C20 53.1(3)
C7 C8 C9 C20 -72.9(3)
C17 C8 C9 C11 -61.1(3)
C7 C8 C9 C11 172.8(2)
C17 C8 C9 C10 179.2(2)
C7 C8 C9 C10 53.1(3)
C2 C1 C10 C9 -166.3(2)
C2 C1 C10 C5 61.1(3)
C20 C9 C10 C1 -56.1(3)
C8 C9 C10 C1 179.2(2)
C11 C9 C10 C1 60.2(3)
C20 C9 C10 C5 73.6(3)
C8 C9 C10 C5 -51.1(3)
C11 C9 C10 C5 -170.1(2)
C6 C5 C10 C1 -177.6(2)
C19 C5 C10 C1 62.0(3)
C4 C5 C10 C1 -59.0(2)
C6 C5 C10 C9 50.7(3)
C19 C5 C10 C9 -69.7(3)
C4 C5 C10 C9 169.2(2)
C20 C9 C11 C12 -173.5(2)
C8 C9 C11 C12 -54.6(3)
C10 C9 C11 C12 64.3(3)
C9 C11 C12 O3 -86.5(3)
C9 C11 C12 C13 153.3(2)
O3 C12 C13 C16 -24.2(4)
C11 C12 C13 C16 95.9(3)
O3 C12 C13 C14 156.7(3)
C11 C12 C13 C14 -83.2(3)
C16 C13 C14 C15 0.7(3)
C12 C13 C14 C15 179.9(3)
C13 C14 C15 O4 -0.5(4)
C16 O4 C15 C14 0.1(3)
C14 C13 C16 O4 -0.7(3)
C12 C13 C16 O4 -179.9(2)
C15 O4 C16 C13 0.4(3)
C10A C1A C2A C3A -59.7(3)
C1A C2A C3A O1A -74.5(3)
C1A C2A C3A C4A 50.4(3)
O1A C3A C4A O2A -165.92(19)
C2A C3A C4A O2A 70.1(2)
O1A C3A C4A C18A -49.8(3)
C2A C3A C4A C18A -173.7(2)
O1A C3A C4A C5A 77.0(3)
C2A C3A C4A C5A -47.0(3)
O2A C4A C5A C19A 171.54(19)
C18A C4A C5A C19A 51.8(3)
C3A C4A C5A C19A -72.7(3)
O2A C4A C5A C6A 53.0(2)
C18A C4A C5A C6A -66.8(3)
C3A C4A C5A C6A 168.7(2)
O2A C4A C5A C10A -65.0(2)
C18A C4A C5A C10A 175.22(19)
C3A C4A C5A C10A 50.7(3)
C19A C5A C6A C7A 71.3(3)
C10A C5A C6A C7A -51.9(3)
C4A C5A C6A C7A -170.0(2)
C5A C6A C7A C8A 59.9(3)
C6A C7A C8A C17A 170.1(2)
C6A C7A C8A C9A -61.5(3)
C7A C8A C9A C20A -70.2(3)
C17A C8A C9A C20A 55.7(3)
C7A C8A C9A C11A 175.0(2)
C17A C8A C9A C11A -59.0(3)
C7A C8A C9A C10A 54.9(3)
C17A C8A C9A C10A -179.1(2)
C2A C1A C10A C9A -162.3(2)
C2A C1A C10A C5A 64.3(3)
C20A C9A C10A C1A -58.1(3)
C8A C9A C10A C1A 178.5(2)
C11A C9A C10A C1A 58.5(3)
C20A C9A C10A C5A 71.5(3)
C8A C9A C10A C5A -51.9(3)
C11A C9A C10A C5A -171.90(19)
C19A C5A C10A C1A 62.0(3)
C6A C5A C10A C1A -177.5(2)
C4A C5A C10A C1A -58.9(2)
C19A C5A C10A C9A -69.9(3)
C6A C5A C10A C9A 50.6(3)
C4A C5A C10A C9A 169.2(2)
C20A C9A C11A C12A -177.7(2)
C8A C9A C11A C12A -58.5(3)
C10A C9A C11A C12A 59.7(3)
C9A C11A C12A O3A -82.4(3)
C9A C11A C12A C13A 158.4(2)
O3A C12A C13A C16A 19.7(4)
C11A C12A C13A C16A 142.1(3)
O3A C12A C13A C14A -159.8(3)
C11A C12A C13A C14A -37.4(4)
C16A C13A C14A C15A -0.9(4)
C12A C13A C14A C15A 178.7(3)
C16A O4A C15A C14A 0.2(4)
C13A C14A C15A O4A 0.4(4)
C14A C13A C16A O4A 1.1(4)
C12A C13A C16A O4A -178.5(2)
C15A O4A C16A C13A -0.9(4)
